data_8101344
loop_
_publ_author_name
'Heynderickx, Arnault'
'Lokshin, Vladimir'
'Samat, Andr\'e'
'Guglielmetti, Robert'
'P\`epe, G\'erard'

_publ_section_title
;
Crystal structure of 2-(4-nitro-2-ethylsulfonylbenzyl)pyridine, 
C~14~H~14~N~2~O~4~S
;
_journal_issue 4
_journal_name_full 'Zeitschrift f\"ur Kristallographie - New Crystal Structures'
_journal_page_first 553
_journal_page_last 554
_journal_volume 215
_journal_year 2000
_chemical_formula_sum 'C14 H14 N2 O4 S'
_chemical_formula_weight 306.33
_space_group_IT_number 14
_symmetry_cell_setting monoclinic
_symmetry_space_group_name_Hall '-P 2yn'
_symmetry_space_group_name_H-M 'P 1 21/n 1'
_cell_angle_alpha 90.00
_cell_angle_beta 93.50(1)
_cell_angle_gamma 90.00
_cell_formula_units_Z 4
_cell_length_a 5.130(1)
_cell_length_b 18.879(3)
_cell_length_c 14.454(3)
_cell_measurement_temperature 293(2)
_cell_volume 1397.2(5)
_diffrn_ambient_temperature 293(2)
_exptl_crystal_density_diffrn 1.456
_refine_ls_R_factor_obs 0.0426
_refine_ls_wR_factor_obs 0.0865
_cod_original_sg_symbol_H-M 'P 21/n'
_cod_database_code 8101344

loop_
_symmetry_equiv_pos_as_xyz
'x, y, z'
'x+1/2, -y+1/2, z+1/2'
'-x, -y, -z'
'-x-1/2, y-1/2, -z-1/2'

loop_
_atom_site_aniso_label
_atom_site_aniso_U_11
_atom_site_aniso_U_22
_atom_site_aniso_U_33
_atom_site_aniso_U_23
_atom_site_aniso_U_13
_atom_site_aniso_U_12
N1 0.0689(9) 0.0903(12) 0.0629(9) -0.0204(8) -0.0067(7) 0.0263(8)
C2 0.0690(12) 0.0775(13) 0.0856(14) -0.0118(11) 0.0087(10) 0.0244(10)
C3 0.0899(14) 0.0560(10) 0.0701(11) -0.0156(9) 0.0170(10) 0.0018(9)
C4 0.0938(15) 0.0823(14) 0.0549(10) -0.0126(9) -0.0026(10) -0.0001(12)
C5 0.0670(10) 0.0622(10) 0.0569(9) 0.0009(8) -0.0010(8) 0.0027(8)
C6 0.0476(7) 0.0591(8) 0.0546(8) -0.0089(7) 0.0083(6) 0.0070(6)
C7 0.0553(9) 0.103(2) 0.0683(11) -0.0395(11) 0.0001(8) 0.0091(10)
C8 0.0478(7) 0.0544(8) 0.0530(8) -0.0148(6) 0.0038(6) 0.0122(6)
C9 0.0876(13) 0.0774(12) 0.0437(8) -0.0033(8) 0.0037(8) 0.0230(10)
C10 0.0846(12) 0.0483(8) 0.0694(11) 0.0097(8) 0.0259(9) 0.0118(8)
C11 0.0567(8) 0.0374(7) 0.0822(11) -0.0079(7) 0.0267(8) 0.0015(6)
C12 0.0415(6) 0.0429(7) 0.0589(8) -0.0056(6) 0.0096(6) 0.0020(5)
C13 0.0438(7) 0.0401(6) 0.0544(7) -0.0068(6) 0.0110(6) 0.0088(5)
N14 0.0742(11) 0.0401(7) 0.133(2) -0.0172(9) 0.0543(11) -0.0033(7)
O15 0.1179(14) 0.0607(9) 0.203(2) 0.0246(12) 0.0782(15) -0.0183(9)
O16 0.0766(10) 0.1121(14) 0.135(2) -0.0342(13) 0.0258(11) -0.0347(10)
S17 0.0448(2) 0.0552(2) 0.0549(2) -0.0007(2) 0.01519(14) 0.0000(2)
O18 0.0510(6) 0.0848(9) 0.1006(10) 0.0121(8) 0.0321(6) 0.0058(6)
O19 0.0893(9) 0.0826(9) 0.0443(6) -0.0066(6) 0.0155(6) -0.0098(7)
C20 0.0583(9) 0.0550(9) 0.0673(10) -0.0025(8) 0.0132(8) -0.0056(7)
C21 0.139(2) 0.0636(13) 0.084(2) 0.0122(12) 0.026(2) 0.0074(14)

loop_
_atom_site_label
_atom_site_type_symbol
_atom_site_fract_x
_atom_site_fract_y
_atom_site_fract_z
_atom_site_U_iso_or_equiv
_atom_site_thermal_displace_type
_atom_site_occupancy
_atom_site_calc_flag
_atom_site_refinement_flags
_atom_site_disorder_group
N1 N 0.2105(3) 0.07813(10) 0.28485(11) 0.0745(5) Uani 1 d . .
C2 C 0.2638(4) 0.02751(12) 0.2245(2) 0.0772(6) Uani 1 d D .
C3 C 0.1320(5) 0.01689(11) 0.14328(15) 0.0715(5) Uani 1 d D .
C4 C -0.0744(5) 0.05832(13) 0.12099(14) 0.0773(6) Uani 1 d D .
C5 C -0.1400(4) 0.11014(10) 0.18093(13) 0.0622(4) Uani 1 d D .
C6 C 0.0048(3) 0.11861(9) 0.26212(11) 0.0536(3) Uani 1 d . .
C7 C -0.0642(4) 0.17274(14) 0.33201(15) 0.0755(6) Uani 1 d D .
C8 C 0.1561(3) 0.22172(9) 0.36167(11) 0.0517(3) Uani 1 d . .
C9 C 0.2496(4) 0.26584(12) 0.29317(13) 0.0696(5) Uani 1 d D .
C10 C 0.4469(4) 0.31234(10) 0.31269(14) 0.0666(5) Uani 1 d D .
C11 C 0.5531(3) 0.31568(8) 0.40013(13) 0.0578(4) Uani 1 d . .
C12 C 0.4711(3) 0.27501(8) 0.47044(12) 0.0475(3) Uani 1 d D .
C13 C 0.2642(3) 0.22763(7) 0.44965(10) 0.0458(3) Uani 1 d . .
N14 N 0.7731(4) 0.36229(8) 0.4207(2) 0.0803(6) Uani 1 d . .
O15 O 0.8515(4) 0.39810(9) 0.3581(2) 0.1244(8) Uani 1 d . .
O16 O 0.8725(3) 0.36379(11) 0.4997(2) 0.1073(6) Uani 1 d . .
S17 S 0.17218(7) 0.17725(2) 0.54515(3) 0.05116(11) Uani 1 d . .
O18 O -0.0993(2) 0.16987(8) 0.54161(11) 0.0777(4) Uani 1 d . .
O19 O 0.2889(3) 0.20774(8) 0.62686(8) 0.0716(4) Uani 1 d . .
C20 C 0.3095(4) 0.09302(10) 0.52920(14) 0.0598(4) Uani 1 d D .
C21 C 0.2231(7) 0.04119(14) 0.5985(2) 0.0946(8) Uani 1 d D .
H2 H 0.4169(41) 0.0000(12) 0.2452(15) 0.077 Uiso 1 d D .
H3 H 0.1974(40) -0.0226(11) 0.1083(15) 0.075 Uiso 1 d D .
H4 H -0.1808(43) 0.0427(12) 0.0656(15) 0.083 Uiso 1 d D .
H5 H -0.2807(37) 0.1383(10) 0.1587(13) 0.062 Uiso 1 d D .
H71 H -0.2127(42) 0.1999(11) 0.2966(15) 0.077 Uiso 1 d D .
H72 H -0.1930(41) 0.1602(12) 0.3781(15) 0.077 Uiso 1 d D .
H9 H 0.1805(39) 0.2692(11) 0.2313(14) 0.069 Uiso 1 d D .
H10 H 0.5200(39) 0.3441(11) 0.2672(14) 0.071 Uiso 1 d D .
H12 H 0.5352(33) 0.2713(9) 0.5325(12) 0.050 Uiso 1 d D .
H201 H 0.5018(38) 0.1037(10) 0.5294(13) 0.067 Uiso 1 d D .
H202 H 0.2662(38) 0.0810(11) 0.4621(14) 0.067 Uiso 1 d D .
H211 H 0.3112(46) -0.0067(13) 0.5786(17) 0.093 Uiso 1 d D .
H212 H 0.0400(47) 0.0389(14) 0.6068(18) 0.093 Uiso 1 d D .
H213 H 0.2846(49) 0.0550(14) 0.6604(18) 0.093 Uiso 1 d D .

loop_
_geom_bond_atom_site_label_1
_geom_bond_atom_site_label_2
_geom_bond_distance
_geom_bond_site_symmetry_2
_geom_bond_publ_flag
N1 C6 1.328(2) . ?
N1 C2 1.334(3) . ?
C2 C3 1.333(3) . ?
C3 C4 1.340(3) . ?
C4 C5 1.363(3) . ?
C5 C6 1.359(2) . ?
C6 C7 1.494(2) . ?
C7 C8 1.502(3) . ?
C8 C13 1.361(2) . ?
C8 C9 1.401(3) . ?
C9 C10 1.356(3) . ?
C10 C11 1.347(3) . ?
C11 C12 1.361(2) . ?
C11 N14 1.447(2) . ?
C12 C13 1.407(2) . ?
C13 S17 1.764(2) . ?
N14 O15 1.217(3) . ?
N14 O16 1.223(3) . ?
S17 O18 1.3975(13) . ?
S17 O19 1.4137(14) . ?
S17 C20 1.760(2) . ?
C20 C21 1.487(3) . ?

loop_
_cod_related_entry_id
_cod_related_entry_database
_cod_related_entry_code
1 ChemSpider 9295459
